data_7216349
loop_
_publ_author_name
'Shinozaki, Y.'
'Yoshikawa, I.'
'Araki, K.'
'Sugawa, K.'
'Otsuki, J.'

_publ_section_title
;
 Control of higher-order structures of zinc chlorophyll coordination
 polymers
;
_journal_issue 39
_journal_name_full CrystEngComm
_journal_page_first 9155
_journal_paper_doi 10.1039/C4CE00861H
_journal_volume 16
_journal_year 2014
_chemical_formula_moiety '2(C45 H39 N5 O3 Zn), 2(C4 H10 O), C4 H8 O'
_chemical_formula_sum 'C102 H106 N10 O9 Zn2'
_chemical_formula_weight 1746.70
_chemical_name_systematic
;
 ?
;
_space_group_crystal_system monoclinic
_space_group_IT_number 4
_space_group_name_Hall 'P 2yb'
_space_group_name_H-M_alt 'P 1 21 1'
_symmetry_space_group_name_Hall 'P 2yb'
_symmetry_space_group_name_H-M 'P 1 21 1'
_atom_sites_solution_hydrogens geom
_audit_creation_method SHELXL-2013
_cell_angle_alpha 90
_cell_angle_beta 99.879(3)
_cell_angle_gamma 90
_cell_formula_units_Z 2
_cell_length_a 14.904(4)
_cell_length_b 14.159(3)
_cell_length_c 21.949(5)
_cell_measurement_reflns_used 12201
_cell_measurement_temperature 93(2)
_cell_measurement_theta_max 27.50
_cell_measurement_theta_min 3.00
_cell_volume 4563.1(19)
_computing_cell_refinement 'CrystalClear-SM Expert 2.0 r3'
_computing_data_collection 'CrystalClear-SM Expert 2.0 r3 (Rigaku, 2009)'
_computing_data_reduction 'CrystalClear-SM Expert 2.0 r3'
_computing_molecular_graphics 'CrystalStructure 4.0'
_computing_publication_material 'CrystalStructure 4.0 (Rigaku, 2010)'
_computing_structure_refinement 'SHELXL-2013 (Sheldrick, 2013)'
_computing_structure_solution 'SIR2004 (Burla, et al., 2005)'
_diffrn_ambient_temperature 93(2)
_diffrn_detector_area_resol_mean 7.111
_diffrn_measured_fraction_theta_full 0.987
_diffrn_measured_fraction_theta_max 0.975
_diffrn_measurement_device_type 'Rigaku Saturn724'
_diffrn_measurement_method \w
_diffrn_radiation_source 'fine-focus sealed tube'
_diffrn_radiation_type MoK\a
_diffrn_radiation_wavelength 0.71075
_diffrn_reflns_av_R_equivalents 0.0795
_diffrn_reflns_av_unetI/netI 0.1064
_diffrn_reflns_Laue_measured_fraction_full 0.987
_diffrn_reflns_Laue_measured_fraction_max 0.975
_diffrn_reflns_limit_h_max 19
_diffrn_reflns_limit_h_min -17
_diffrn_reflns_limit_k_max 18
_diffrn_reflns_limit_k_min -18
_diffrn_reflns_limit_l_max 27
_diffrn_reflns_limit_l_min -24
_diffrn_reflns_number 37583
_diffrn_reflns_point_group_measured_fraction_full 0.961
_diffrn_reflns_point_group_measured_fraction_max 0.935
_diffrn_reflns_theta_full 25.242
_diffrn_reflns_theta_max 27.484
_diffrn_reflns_theta_min 3.028
_exptl_absorpt_coefficient_mu 0.589
_exptl_absorpt_correction_T_max 0.926
_exptl_absorpt_correction_T_min 0.888
_exptl_absorpt_correction_type numerical
_exptl_absorpt_process_details 'NUMABS (Rigaku, 1999)'
_exptl_crystal_colour black
_exptl_crystal_density_diffrn 1.271
_exptl_crystal_description rhombic
_exptl_crystal_F_000 1840
_exptl_crystal_size_max 0.250
_exptl_crystal_size_mid 0.160
_exptl_crystal_size_min 0.130
_platon_squeeze_details
;
 The asymmetric unit contains a highly disordered tetrahydrofuran molecule,
 and the contribution on the diffraction data was subtracted 
 by the SQUEEZE command in the program PLATON (Spek, 2009).
;
_refine_diff_density_max 1.066
_refine_diff_density_min -0.811
_refine_diff_density_rms 0.092
_refine_ls_abs_structure_details
;
 Flack x determined using 4168 quotients [(I+)-(I-)]/[(I+)+(I-)]
 (Parsons and Flack (2004), Acta Cryst. A60, s61).
;
_refine_ls_abs_structure_Flack 0.061(11)
_refine_ls_extinction_method none
_refine_ls_goodness_of_fit_ref 1.021
_refine_ls_hydrogen_treatment constr
_refine_ls_matrix_type full
_refine_ls_number_parameters 999
_refine_ls_number_reflns 19583
_refine_ls_number_restraints 341
_refine_ls_restrained_S_all 1.022
_refine_ls_R_factor_all 0.1002
_refine_ls_R_factor_gt 0.0787
_refine_ls_shift/su_max 0.000
_refine_ls_shift/su_mean 0.000
_refine_ls_structure_factor_coef Fsqd
_refine_ls_weighting_details 'w=1/[\s^2^(Fo^2^)+(0.1236P)^2^] where P=(Fo^2^+2Fc^2^)/3'
_refine_ls_weighting_scheme calc
_refine_ls_wR_factor_gt 0.2032
_refine_ls_wR_factor_ref 0.2271
_reflns_Friedel_coverage 0.842
_reflns_Friedel_fraction_full 0.932
_reflns_Friedel_fraction_max 0.891
_reflns_number_gt 14216
_reflns_number_total 19583
_reflns_threshold_expression 'I > 2\s(I)'
_cod_data_source_file c4ce00861h2.cif
_cod_data_source_block Zn3Py
_cod_depositor_comments 'Adding full bibliography for 7216349--7216350.cif.'
_cod_database_code 7216349
_shelx_space_group_comment
;
The symmetry employed for this shelxl refinement is uniquely defined
by the following loop, which should always be used as a source of
symmetry information in preference to the above space-group names.
They are only intended as comments.
;
_shelx_estimated_absorpt_t_min 0.867
_shelx_estimated_absorpt_t_max 0.927
_shelxl_version_number 2013-4

loop_
_space_group_symop_operation_xyz
'x, y, z'
'-x, y+1/2, -z'

loop_
_atom_site_label
_atom_site_type_symbol
_atom_site_fract_x
_atom_site_fract_y
_atom_site_fract_z
_atom_site_U_iso_or_equiv
_atom_site_adp_type
_atom_site_occupancy
_atom_site_site_symmetry_order
_atom_site_calc_flag
_atom_site_refinement_flags_posn
_atom_site_refinement_flags_adp
Zn1 Zn 0.22180(5) 0.32095(5) 0.28706(3) 0.0312(2) Uani 1 1 d . U
N1 N 0.3195(4) 0.3261(5) 0.3613(3) 0.0337(13) Uani 1 1 d . U
C1 C 0.3691(5) 0.2541(6) 0.3972(4) 0.0348(16) Uani 1 1 d . U
C2 C 0.4380(5) 0.2960(6) 0.4436(3) 0.0368(17) Uani 1 1 d . U
C3 C 0.4277(5) 0.3938(6) 0.4352(4) 0.0369(16) Uani 1 1 d . U
C4 C 0.4572(5) 0.4848(6) 0.4593(4) 0.0417(18) Uani 1 1 d . U
C5 C 0.4006(6) 0.5606(5) 0.4202(4) 0.0409(18) Uani 1 1 d . U
H1 H 0.3671 0.6001 0.4459 0.049 Uiso 1 1 calc R U
H2 H 0.4397 0.6017 0.3993 0.049 Uiso 1 1 calc R U
C6 C 0.3351(5) 0.5035(6) 0.3732(4) 0.0386(18) Uani 1 1 d . U
C7 C 0.3553(5) 0.4080(6) 0.3857(4) 0.0331(16) Uani 1 1 d . U
C8 C 0.5032(6) 0.2426(7) 0.4901(4) 0.053(2) Uani 1 1 d . U
H3 H 0.4943 0.2603 0.5318 0.063 Uiso 1 1 calc R U
H4 H 0.5657 0.2577 0.4851 0.063 Uiso 1 1 calc R U
H5 H 0.4926 0.1747 0.4840 0.063 Uiso 1 1 calc R U
O1 O 0.5153(4) 0.5043(5) 0.5064(3) 0.0500(15) Uani 1 1 d . U
C9 C 0.2629(6) 0.5357(6) 0.3306(4) 0.0380(17) Uani 1 1 d . U
C10 C 0.2395(6) 0.6397(6) 0.3115(4) 0.0439(19) Uani 1 1 d . U
H6 H 0.2370 0.6780 0.3494 0.053 Uiso 1 1 calc R U
C11 C 0.1444(6) 0.6297(6) 0.2749(4) 0.0425(17) Uani 1 1 d . U
H7 H 0.1404 0.6666 0.2357 0.051 Uiso 1 1 calc R U
C12 C 0.1370(5) 0.5251(6) 0.2591(4) 0.0389(17) Uani 1 1 d . U
N2 N 0.2039(5) 0.4753(5) 0.2938(3) 0.0350(14) Uani 1 1 d . U
C13 C 0.3091(6) 0.6823(6) 0.2771(4) 0.058(2) Uani 1 1 d D U
H8 H 0.2901 0.7474 0.2644 0.069 Uiso 1 1 calc R U
H9 H 0.3683 0.6862 0.3053 0.069 Uiso 1 1 calc R U
C14 C 0.3209(9) 0.6282(8) 0.2219(5) 0.081(3) Uani 1 1 d D U
H10 H 0.2600 0.6127 0.1982 0.097 Uiso 1 1 calc R U
H11 H 0.3516 0.5678 0.2354 0.097 Uiso 1 1 calc R U
C15 C 0.3768(12) 0.6794(11) 0.1779(9) 0.127(7) Uani 1 1 d D U
O2 O 0.3253(7) 0.7508(7) 0.1469(5) 0.122(4) Uani 1 1 d D U
C16 C 0.3692(14) 0.8101(14) 0.1050(8) 0.159(8) Uani 1 1 d D U
H12 H 0.3873 0.7705 0.0726 0.191 Uiso 1 1 calc R U
H13 H 0.4232 0.8407 0.1286 0.191 Uiso 1 1 calc R U
H14 H 0.3262 0.8584 0.0861 0.191 Uiso 1 1 calc R U
O3 O 0.4492(7) 0.6566(8) 0.1664(5) 0.117(3) Uani 1 1 d D U
C17 C 0.0691(6) 0.6631(7) 0.3091(5) 0.065(3) Uani 1 1 d . U
H15 H 0.0728 0.6279 0.3479 0.078 Uiso 1 1 calc R U
H16 H 0.0097 0.6521 0.2832 0.078 Uiso 1 1 calc R U
H17 H 0.0767 0.7307 0.3182 0.078 Uiso 1 1 calc R U
C18 C 0.0683(5) 0.4851(6) 0.2148(4) 0.0389(17) Uani 1 1 d . U
H18 H 0.0274 0.5285 0.1916 0.047 Uiso 1 1 calc R U
C19 C 0.0524(5) 0.3920(6) 0.2007(3) 0.0324(15) Uani 1 1 d . U
C20 C -0.0193(5) 0.3568(6) 0.1527(3) 0.0373(17) Uani 1 1 d . U
C21 C -0.0102(5) 0.2594(7) 0.1521(3) 0.0375(17) Uani 1 1 d . U
C22 C 0.0653(5) 0.2348(6) 0.2015(4) 0.0346(16) Uani 1 1 d . U
N3 N 0.1025(4) 0.3161(5) 0.2298(3) 0.0351(12) Uani 1 1 d . U
C23 C -0.0841(6) 0.4158(7) 0.1083(4) 0.048(2) Uani 1 1 d . U
H19 H -0.1469 0.3976 0.1106 0.058 Uiso 1 1 calc R U
H20 H -0.0726 0.4054 0.0661 0.058 Uiso 1 1 calc R U
H21 H -0.0750 0.4826 0.1191 0.058 Uiso 1 1 calc R U
C24 C -0.0627(5) 0.1946(7) 0.1119(3) 0.0413(18) Uani 1 1 d . U
C25 C -0.1064(6) 0.1409(7) 0.0750(4) 0.047(2) Uani 1 1 d . U
C26 C -0.1566(6) 0.0842(7) 0.0287(4) 0.046(2) Uani 1 1 d . U
C27 C -0.1230(7) 0.0008(8) 0.0077(4) 0.060(3) Uani 1 1 d . U
H22 H -0.0656 -0.0224 0.0276 0.072 Uiso 1 1 calc R U
C28 C -0.1707(6) -0.0492(7) -0.0413(4) 0.053(2) Uani 1 1 d . U
H23 H -0.1422 -0.1008 -0.0579 0.063 Uiso 1 1 calc R U
C29 C -0.2580(5) -0.0260(6) -0.0665(3) 0.0396(17) Uani 1 1 d . U
C30 C -0.2954(6) 0.0566(7) -0.0444(4) 0.045(2) Uani 1 1 d . U
H24 H -0.3555 0.0757 -0.0617 0.054 Uiso 1 1 calc R U
C31 C -0.2452(5) 0.1094(7) 0.0021(4) 0.046(2) Uani 1 1 d . U
H25 H -0.2717 0.1643 0.0165 0.055 Uiso 1 1 calc R U
C32 C -0.3111(5) -0.0776(6) -0.1199(4) 0.0387(17) Uani 1 1 d . U
C33 C -0.2653(5) -0.1131(5) -0.1640(3) 0.0340(15) Uani 1 1 d . U
H26 H -0.2008 -0.1079 -0.1567 0.041 Uiso 1 1 calc R U
N4 N -0.3051(4) -0.1549(4) -0.2171(3) 0.0341(14) Uani 1 1 d . U
C34 C -0.3982(6) -0.1623(7) -0.2266(4) 0.047(2) Uani 1 1 d . U
H27 H -0.4279 -0.1926 -0.2632 0.056 Uiso 1 1 calc R U
C35 C -0.4499(6) -0.1281(7) -0.1863(4) 0.052(2) Uani 1 1 d . U
H28 H -0.5145 -0.1329 -0.1946 0.063 Uiso 1 1 calc R U
C36 C -0.4046(6) -0.0853(7) -0.1316(4) 0.052(2) Uani 1 1 d . U
H29 H -0.4391 -0.0614 -0.1023 0.062 Uiso 1 1 calc R U
C37 C 0.0937(5) 0.1433(6) 0.2165(4) 0.0387(18) Uani 1 1 d . U
H30 H 0.0599 0.0943 0.1936 0.046 Uiso 1 1 calc R U
C38 C 0.1679(5) 0.1148(5) 0.2624(4) 0.0329(16) Uani 1 1 d . U
C39 C 0.1927(6) 0.0170(6) 0.2779(4) 0.0398(18) Uani 1 1 d . U
C40 C 0.2652(5) 0.0233(6) 0.3251(4) 0.0383(17) Uani 1 1 d . U
C41 C 0.2841(5) 0.1225(6) 0.3383(4) 0.0363(17) Uani 1 1 d . U
N5 N 0.2226(4) 0.1768(6) 0.2983(3) 0.0355(14) Uani 1 1 d . U
C42 C 0.1453(6) -0.0679(6) 0.2467(4) 0.051(2) Uani 1 1 d . U
H31 H 0.1198 -0.1056 0.2771 0.062 Uiso 1 1 calc R U
H32 H 0.1890 -0.1062 0.2288 0.062 Uiso 1 1 calc R U
H33 H 0.0961 -0.0475 0.2139 0.062 Uiso 1 1 calc R U
C43 C 0.3174(7) -0.0590(6) 0.3612(4) 0.053(2) Uani 1 1 d . U
H34 H 0.3232 -0.1115 0.3323 0.063 Uiso 1 1 calc R U
H35 H 0.3795 -0.0377 0.3794 0.063 Uiso 1 1 calc R U
C44 C 0.2690(8) -0.0943(10) 0.4125(7) 0.096(4) Uani 1 1 d . U
H36 H 0.2090 -0.1193 0.3943 0.115 Uiso 1 1 calc R U
H37 H 0.2615 -0.0419 0.4404 0.115 Uiso 1 1 calc R U
H38 H 0.3053 -0.1443 0.4357 0.115 Uiso 1 1 calc R U
C45 C 0.3494(6) 0.1589(6) 0.3847(4) 0.0371(17) Uani 1 1 d . U
H39 H 0.3846 0.1143 0.4109 0.045 Uiso 1 1 calc R U
Zn2 Zn 0.76894(6) 0.18678(6) 0.21747(4) 0.0350(2) Uani 1 1 d . U
N6 N 0.6777(4) 0.1701(5) 0.1393(3) 0.0367(15) Uani 1 1 d . U
C46 C 0.6232(5) 0.2359(6) 0.1050(4) 0.0318(15) Uani 1 1 d . U
C47 C 0.5590(5) 0.1898(6) 0.0585(3) 0.0343(15) Uani 1 1 d . U
C48 C 0.5754(5) 0.0944(6) 0.0686(4) 0.0385(17) Uani 1 1 d . U
C49 C 0.5506(6) -0.0009(6) 0.0440(4) 0.0430(19) Uani 1 1 d . U
C50 C 0.6155(7) -0.0706(6) 0.0838(4) 0.054(2) Uani 1 1 d . U
H40 H 0.6521 -0.1061 0.0579 0.065 Uiso 1 1 calc R U
H41 H 0.5807 -0.1161 0.1049 0.065 Uiso 1 1 calc R U
C51 C 0.6777(5) -0.0085(6) 0.1317(3) 0.0348(16) Uani 1 1 d . U
C52 C 0.6478(5) 0.0859(6) 0.1178(4) 0.0331(16) Uani 1 1 d . U
C53 C 0.4871(6) 0.2375(7) 0.0104(4) 0.048(2) Uani 1 1 d . U
H42 H 0.4263 0.2170 0.0163 0.057 Uiso 1 1 calc R U
H43 H 0.4968 0.2198 -0.0311 0.057 Uiso 1 1 calc R U
H44 H 0.4920 0.3062 0.0153 0.057 Uiso 1 1 calc R U
O4 O 0.4931(5) -0.0238(5) 0.0009(3) 0.0586(17) Uani 1 1 d . U
C54 C 0.7476(6) -0.0323(7) 0.1759(4) 0.0441(19) Uani 1 1 d . U
C55 C 0.7851(8) -0.1283(7) 0.1915(4) 0.059(3) Uani 1 1 d . U
H45 H 0.7317 -0.1678 0.1973 0.071 Uiso 1 1 calc R U
C56 C 0.8412(8) -0.1145(7) 0.2576(4) 0.067(3) Uani 1 1 d . U
H46 H 0.8996 -0.1507 0.2635 0.081 Uiso 1 1 calc R U
C57 C 0.8570(6) -0.0103(7) 0.2576(4) 0.047(2) Uani 1 1 d . U
N7 N 0.7968(5) 0.0354(6) 0.2144(3) 0.0422(15) Uani 1 1 d . U
C58 C 0.8319(10) -0.1825(12) 0.1465(7) 0.111(5) Uiso 1 1 d D .
H47 H 0.8457 -0.2478 0.1613 0.133 Uiso 1 1 calc R U
H48 H 0.7928 -0.1852 0.1052 0.133 Uiso 1 1 calc R U
C59 C 0.9066(10) -0.1363(12) 0.1438(7) 0.110(5) Uiso 1 1 d D .
H49 H 0.9355 -0.1143 0.1854 0.132 Uiso 1 1 calc R U
H50 H 0.8944 -0.0810 0.1160 0.132 Uiso 1 1 calc R U
C60 C 0.9741(15) -0.2158(19) 0.1155(10) 0.203(14) Uani 1 1 d D U
O5 O 1.0333(8) -0.1580(10) 0.0916(5) 0.139(5) Uani 1 1 d D U
C61 C 1.1075(16) -0.219(3) 0.0717(11) 0.29(2) Uani 1 1 d D U
H51 H 1.1003 -0.2847 0.0847 0.432 Uiso 1 1 calc R U
H52 H 1.1675 -0.1958 0.0911 0.432 Uiso 1 1 calc R U
H53 H 1.1024 -0.2169 0.0267 0.432 Uiso 1 1 calc R U
O6 O 0.9997(14) -0.2939(14) 0.1226(10) 0.221(8) Uiso 1 1 d D .
C62 C 0.7831(10) -0.1381(7) 0.3093(5) 0.089(4) Uani 1 1 d . U
H54 H 0.7237 -0.1068 0.2995 0.107 Uiso 1 1 calc R U
H55 H 0.8152 -0.1156 0.3494 0.107 Uiso 1 1 calc R U
H56 H 0.7742 -0.2066 0.3111 0.107 Uiso 1 1 calc R U
C63 C 0.9234(6) 0.0375(8) 0.3011(4) 0.049(2) Uani 1 1 d . U
H57 H 0.9634 -0.0021 0.3283 0.059 Uiso 1 1 calc R U
C64 C 0.9379(5) 0.1331(7) 0.3094(3) 0.0428(18) Uani 1 1 d . U
C65 C 1.0082(5) 0.1732(7) 0.3563(3) 0.0456(19) Uani 1 1 d . U
C66 C 0.9965(6) 0.2682(8) 0.3512(4) 0.049(2) Uani 1 1 d . U
C67 C 0.9187(5) 0.2894(7) 0.3026(4) 0.0404(18) Uani 1 1 d . U
N8 N 0.8870(4) 0.2026(6) 0.2785(3) 0.0397(16) Uani 1 1 d . U
C68 C 1.0772(6) 0.1202(8) 0.3998(4) 0.055(2) Uani 1 1 d . U
H58 H 1.0708 0.1354 0.4424 0.066 Uiso 1 1 calc R U
H59 H 1.1383 0.1379 0.3930 0.066 Uiso 1 1 calc R U
H60 H 1.0681 0.0522 0.3927 0.066 Uiso 1 1 calc R U
C69 C 1.0528(5) 0.3403(8) 0.3868(3) 0.051(2) Uani 1 1 d . U
C70 C 1.1019(6) 0.3871(8) 0.4206(4) 0.055(2) Uani 1 1 d . U
C71 C 1.1633(5) 0.4417(8) 0.4661(4) 0.047(2) Uani 1 1 d . U
C72 C 1.1413(7) 0.5327(8) 0.4835(4) 0.060(2) Uani 1 1 d . U
H61 H 1.0889 0.5642 0.4622 0.072 Uiso 1 1 calc R U
C73 C 1.1977(6) 0.5765(8) 0.5328(4) 0.051(2) Uani 1 1 d . U
H62 H 1.1825 0.6377 0.5456 0.061 Uiso 1 1 calc R U
C74 C 1.2762(6) 0.5321(7) 0.5638(3) 0.045(2) Uani 1 1 d . U
C75 C 1.2974(5) 0.4451(8) 0.5451(4) 0.051(2) Uani 1 1 d . U
H63 H 1.3514 0.4155 0.5657 0.061 Uiso 1 1 calc R U
C76 C 1.2433(6) 0.3973(8) 0.4972(3) 0.049(2) Uani 1 1 d . U
H64 H 1.2597 0.3360 0.4854 0.059 Uiso 1 1 calc R U
C77 C 1.3295(5) 0.5787(7) 0.6193(4) 0.0409(18) Uani 1 1 d . U
C78 C 1.2819(6) 0.6237(7) 0.6624(3) 0.0439(19) Uani 1 1 d . U
H65 H 1.2176 0.6287 0.6517 0.053 Uiso 1 1 calc R U
N9 N 1.3215(4) 0.6590(5) 0.7164(3) 0.0417(16) Uani 1 1 d . U
C79 C 1.4128(6) 0.6535(8) 0.7305(4) 0.057(3) Uani 1 1 d . U
H66 H 1.4425 0.6762 0.7695 0.068 Uiso 1 1 calc R U
C80 C 1.4645(7) 0.6160(10) 0.6902(5) 0.079(4) Uani 1 1 d . U
H67 H 1.5291 0.6171 0.7005 0.094 Uiso 1 1 calc R U
C81 C 1.4227(6) 0.5766(9) 0.6346(4) 0.065(3) Uani 1 1 d . U
H68 H 1.4582 0.5485 0.6074 0.078 Uiso 1 1 calc R U
C82 C 0.8815(5) 0.3752(6) 0.2852(4) 0.0393(18) Uani 1 1 d . U
H69 H 0.9101 0.4275 0.3077 0.047 Uiso 1 1 calc R U
C83 C 0.8074(6) 0.3975(6) 0.2392(4) 0.0400(17) Uani 1 1 d . U
C84 C 0.7759(5) 0.4896(6) 0.2182(3) 0.0349(18) Uani 1 1 d . U
C85 C 0.7069(5) 0.4793(6) 0.1694(4) 0.0410(17) Uani 1 1 d . U
C86 C 0.6952(5) 0.3791(6) 0.1596(3) 0.0348(16) Uani 1 1 d . U
N10 N 0.7592(4) 0.3313(6) 0.2030(3) 0.0352(13) Uani 1 1 d . U
C87 C 0.8153(7) 0.5805(7) 0.2488(5) 0.059(2) Uani 1 1 d . U
H70 H 0.7677 0.6148 0.2654 0.070 Uiso 1 1 calc R U
H71 H 0.8383 0.6200 0.2182 0.070 Uiso 1 1 calc R U
H72 H 0.8653 0.5653 0.2826 0.070 Uiso 1 1 calc R U
C88 C 0.6582(6) 0.5547(6) 0.1292(4) 0.046(2) Uani 1 1 d . U
H73 H 0.6530 0.6118 0.1544 0.055 Uiso 1 1 calc R U
H74 H 0.5958 0.5329 0.1121 0.055 Uiso 1 1 calc R U
C89 C 0.7073(7) 0.5802(9) 0.0762(5) 0.076(3) Uani 1 1 d . U
H75 H 0.7149 0.5234 0.0521 0.091 Uiso 1 1 calc R U
H76 H 0.7673 0.6067 0.0929 0.091 Uiso 1 1 calc R U
H77 H 0.6714 0.6270 0.0495 0.091 Uiso 1 1 calc R U
C90 C 0.6344(5) 0.3349(6) 0.1139(3) 0.0339(16) Uani 1 1 d . U
H78 H 0.5964 0.3746 0.0855 0.041 Uiso 1 1 calc R U
C91 C 1.0837(12) 0.8139(15) 0.4891(8) 0.138(6) Uiso 1 1 d D .
H79 H 1.1028 0.8800 0.4881 0.207 Uiso 1 1 calc R U
H80 H 1.1302 0.7732 0.4763 0.207 Uiso 1 1 calc R U
H81 H 1.0758 0.7972 0.5312 0.207 Uiso 1 1 calc R U
C92 C 0.9953(10) 0.8006(11) 0.4457(7) 0.102(4) Uiso 1 1 d D .
H82 H 0.9460 0.8384 0.4588 0.122 Uiso 1 1 calc R U
H83 H 1.0009 0.8179 0.4028 0.122 Uiso 1 1 calc R U
O7 O 0.9791(9) 0.6993(10) 0.4513(6) 0.143(4) Uiso 1 1 d D .
C93 C 0.8937(11) 0.6804(13) 0.4199(8) 0.121(5) Uiso 1 1 d D .
H84 H 0.8887 0.6997 0.3761 0.145 Uiso 1 1 calc R U
H85 H 0.8477 0.7157 0.4385 0.145 Uiso 1 1 calc R U
C94 C 0.8757(18) 0.562(2) 0.4247(12) 0.213(11) Uiso 1 1 d D .
H86 H 0.8146 0.5462 0.4025 0.319 Uiso 1 1 calc R U
H87 H 0.8808 0.5434 0.4682 0.319 Uiso 1 1 calc R U
H88 H 0.9213 0.5275 0.4060 0.319 Uiso 1 1 calc R U
C95 C 0.6796(13) 0.3741(16) 0.3979(9) 0.157(8) Uiso 1 1 d D .
H89 H 0.6808 0.3049 0.3988 0.236 Uiso 1 1 calc R U
H90 H 0.6576 0.3979 0.4346 0.236 Uiso 1 1 calc R U
H91 H 0.7413 0.3980 0.3976 0.236 Uiso 1 1 calc R U
C96 C 0.6172(12) 0.4070(12) 0.3406(8) 0.122(6) Uiso 1 1 d D .
H92 H 0.5530 0.3879 0.3391 0.147 Uiso 1 1 calc R U
H93 H 0.6386 0.3899 0.3018 0.147 Uiso 1 1 calc R U
O8 O 0.6367(13) 0.5145(13) 0.3606(9) 0.208(7) Uiso 1 1 d D .
C97 C 0.5782(19) 0.544(2) 0.3074(13) 0.213(12) Uiso 1 1 d D .
H94 H 0.5163 0.5181 0.3066 0.256 Uiso 1 1 calc R U
H95 H 0.6008 0.5222 0.2699 0.256 Uiso 1 1 calc R U
C98 C 0.577(3) 0.667(3) 0.311(2) 0.37(2) Uiso 1 1 d D .
H96 H 0.5347 0.6919 0.2750 0.549 Uiso 1 1 calc R U
H97 H 0.6382 0.6916 0.3098 0.549 Uiso 1 1 calc R U
H98 H 0.5570 0.6874 0.3489 0.549 Uiso 1 1 calc R U

loop_
_atom_site_aniso_label
_atom_site_aniso_U_11
_atom_site_aniso_U_22
_atom_site_aniso_U_33
_atom_site_aniso_U_23
_atom_site_aniso_U_13
_atom_site_aniso_U_12
Zn1 0.0349(4) 0.0314(4) 0.0241(4) -0.0001(4) -0.0034(3) -0.0007(3)
N1 0.040(3) 0.031(3) 0.026(3) -0.005(3) -0.006(2) 0.006(3)
C1 0.040(4) 0.036(4) 0.025(4) 0.003(3) -0.007(3) 0.009(3)
C2 0.036(4) 0.041(4) 0.029(4) -0.006(3) -0.006(3) 0.008(3)
C3 0.039(4) 0.036(4) 0.031(4) -0.004(3) -0.007(3) 0.004(3)
C4 0.040(4) 0.039(4) 0.040(4) -0.003(3) -0.011(3) 0.003(3)
C5 0.055(5) 0.027(4) 0.038(4) -0.002(3) -0.001(3) 0.001(3)
C6 0.038(4) 0.039(4) 0.034(4) 0.001(3) -0.009(3) -0.002(3)
C7 0.038(4) 0.031(4) 0.028(4) -0.003(3) 0.000(3) 0.003(3)
C8 0.056(5) 0.044(5) 0.047(5) -0.005(4) -0.023(4) 0.013(4)
O1 0.051(4) 0.049(4) 0.041(3) -0.008(3) -0.016(3) -0.002(3)
C9 0.043(4) 0.032(4) 0.036(4) -0.009(3) -0.001(3) 0.004(3)
C10 0.044(4) 0.031(4) 0.054(5) -0.014(3) 0.001(4) 0.000(3)
C11 0.044(4) 0.035(4) 0.044(5) 0.005(3) -0.005(3) 0.002(3)
C12 0.037(4) 0.033(4) 0.044(5) 0.002(3) 0.000(3) -0.005(3)
N2 0.043(3) 0.031(3) 0.026(3) -0.004(3) -0.007(3) 0.004(3)
C13 0.054(5) 0.037(4) 0.079(6) 0.012(4) 0.003(4) -0.001(4)
C14 0.095(8) 0.051(6) 0.111(8) 0.013(5) 0.058(7) 0.012(6)
C15 0.140(13) 0.080(9) 0.193(15) 0.049(10) 0.115(13) 0.047(9)
O2 0.147(9) 0.084(7) 0.147(9) 0.038(6) 0.057(8) 0.002(6)
C16 0.20(2) 0.147(17) 0.145(15) 0.061(13) 0.084(15) -0.018(14)
O3 0.091(6) 0.127(9) 0.145(8) 0.020(7) 0.056(6) 0.012(6)
C17 0.054(5) 0.056(6) 0.085(7) -0.017(5) 0.010(5) -0.001(4)
C18 0.043(4) 0.034(4) 0.034(4) 0.007(3) -0.009(3) 0.004(3)
C19 0.028(3) 0.037(4) 0.030(4) -0.001(3) -0.002(3) 0.002(3)
C20 0.041(4) 0.044(4) 0.025(4) -0.001(3) 0.003(3) 0.002(3)
C21 0.034(4) 0.055(5) 0.022(4) -0.004(3) -0.001(3) -0.003(3)
C22 0.039(4) 0.036(4) 0.027(4) -0.005(3) -0.001(3) -0.004(3)
N3 0.040(3) 0.035(3) 0.028(3) -0.004(3) -0.001(2) -0.003(3)
C23 0.046(5) 0.050(5) 0.043(5) 0.001(4) -0.008(4) 0.006(4)
C24 0.043(4) 0.049(5) 0.028(4) -0.002(3) -0.006(3) 0.002(4)
C25 0.046(5) 0.066(6) 0.027(4) -0.009(4) -0.002(3) 0.001(4)
C26 0.045(4) 0.058(5) 0.032(4) -0.010(4) 0.001(3) -0.006(4)
C27 0.057(5) 0.074(7) 0.041(5) -0.019(5) -0.010(4) 0.012(5)
C28 0.060(5) 0.064(6) 0.028(4) -0.014(4) -0.010(4) 0.013(4)
C29 0.043(4) 0.046(5) 0.029(4) -0.010(3) 0.005(3) -0.007(3)
C30 0.044(4) 0.049(5) 0.042(5) -0.015(4) 0.009(4) -0.005(4)
C31 0.036(4) 0.063(6) 0.042(5) -0.021(4) 0.013(3) -0.004(4)
C32 0.043(4) 0.044(4) 0.028(4) -0.001(3) 0.007(3) -0.008(3)
C33 0.037(4) 0.035(4) 0.028(3) 0.002(3) -0.003(3) 0.000(3)
N4 0.037(3) 0.038(4) 0.025(3) -0.007(2) -0.002(2) -0.002(3)
C34 0.044(4) 0.049(5) 0.048(4) -0.016(4) 0.008(3) -0.016(4)
C35 0.038(4) 0.067(6) 0.052(5) -0.021(4) 0.009(4) -0.012(4)
C36 0.049(4) 0.057(5) 0.052(5) -0.018(4) 0.017(4) -0.016(4)
C37 0.039(4) 0.044(4) 0.030(4) -0.008(3) -0.004(3) -0.003(3)
C38 0.036(4) 0.028(3) 0.035(4) -0.004(3) 0.006(3) -0.002(3)
C39 0.043(4) 0.029(4) 0.046(5) -0.006(3) 0.007(3) 0.010(3)
C40 0.042(4) 0.031(4) 0.038(4) -0.004(3) -0.003(3) 0.003(3)
C41 0.036(4) 0.033(4) 0.040(4) -0.002(3) 0.003(3) 0.003(3)
N5 0.036(3) 0.038(3) 0.028(3) -0.004(3) -0.005(2) -0.004(3)
C42 0.052(5) 0.036(4) 0.063(6) -0.018(4) 0.001(4) 0.001(4)
C43 0.063(5) 0.029(4) 0.058(5) -0.009(4) -0.015(4) 0.005(4)
C44 0.075(8) 0.079(9) 0.126(10) 0.040(8) -0.001(7) -0.003(7)
C45 0.041(4) 0.038(4) 0.032(4) 0.001(3) 0.004(3) 0.002(3)
Zn2 0.0339(4) 0.0422(5) 0.0252(5) 0.0002(4) -0.0052(3) -0.0024(4)
N6 0.037(3) 0.041(4) 0.029(3) 0.004(3) -0.006(2) -0.006(3)
C46 0.031(3) 0.034(4) 0.029(4) -0.003(3) 0.000(3) -0.001(3)
C47 0.033(3) 0.040(4) 0.026(3) -0.004(3) -0.007(3) 0.005(3)
C48 0.040(4) 0.040(4) 0.032(4) 0.001(3) -0.001(3) -0.003(3)
C49 0.048(5) 0.035(4) 0.040(4) -0.011(3) -0.006(3) 0.002(3)
C50 0.064(6) 0.035(4) 0.054(5) -0.007(4) -0.017(4) 0.005(4)
C51 0.041(4) 0.040(4) 0.023(4) -0.004(3) 0.003(3) 0.005(3)
C52 0.029(4) 0.041(4) 0.029(4) -0.006(3) 0.003(3) -0.005(3)
C53 0.042(4) 0.043(5) 0.047(5) -0.003(4) -0.023(4) 0.003(3)
O4 0.060(4) 0.046(4) 0.059(4) -0.008(3) -0.022(3) -0.004(3)
C54 0.049(5) 0.051(5) 0.032(4) -0.005(3) 0.004(3) 0.006(4)
C55 0.082(7) 0.055(5) 0.033(4) -0.010(4) -0.012(4) 0.030(5)
C56 0.091(7) 0.053(5) 0.047(5) -0.012(4) -0.022(5) 0.026(5)
C57 0.052(5) 0.056(5) 0.029(4) -0.002(3) -0.005(3) 0.022(4)
N7 0.039(3) 0.048(4) 0.036(4) 0.001(3) -0.002(3) -0.002(3)
C60 0.171(19) 0.32(4) 0.144(17) 0.11(2) 0.089(16) 0.134(18)
O5 0.131(9) 0.184(13) 0.104(7) -0.035(8) 0.025(7) 0.071(9)
C61 0.19(2) 0.50(6) 0.20(2) -0.10(3) 0.11(2) 0.11(3)
C62 0.174(13) 0.037(5) 0.048(5) 0.006(4) -0.006(6) 0.004(6)
C63 0.037(4) 0.070(5) 0.037(5) 0.002(4) -0.004(3) 0.012(4)
C64 0.038(4) 0.063(5) 0.025(4) -0.003(4) -0.002(3) 0.009(4)
C65 0.037(4) 0.073(6) 0.026(4) 0.004(4) 0.000(3) 0.008(4)
C66 0.035(4) 0.079(6) 0.029(4) 0.001(4) -0.006(3) -0.007(4)
C67 0.029(4) 0.063(5) 0.025(4) 0.003(3) -0.004(3) -0.008(3)
N8 0.037(3) 0.054(4) 0.023(3) -0.003(3) -0.008(2) -0.002(3)
C68 0.039(4) 0.089(7) 0.032(4) 0.004(4) -0.008(3) 0.010(4)
C69 0.038(4) 0.087(7) 0.026(4) 0.000(4) -0.002(3) -0.007(4)
C70 0.046(5) 0.092(7) 0.023(4) -0.006(4) -0.003(3) -0.012(5)
C71 0.037(4) 0.077(6) 0.027(4) -0.002(4) 0.002(3) -0.020(4)
C72 0.060(6) 0.079(7) 0.036(5) -0.001(4) -0.008(4) 0.001(5)
C73 0.054(5) 0.070(6) 0.028(4) 0.007(4) 0.001(3) -0.006(4)
C74 0.039(4) 0.071(6) 0.024(4) -0.006(4) 0.006(3) -0.007(4)
C75 0.032(4) 0.075(6) 0.040(5) -0.016(4) -0.006(3) -0.008(4)
C76 0.049(5) 0.070(6) 0.025(4) -0.009(4) -0.003(3) -0.013(4)
C77 0.034(4) 0.056(5) 0.033(4) -0.006(3) 0.005(3) -0.008(4)
C78 0.037(4) 0.059(5) 0.032(4) -0.004(4) -0.003(3) -0.007(4)
N9 0.040(3) 0.053(4) 0.032(3) -0.002(3) 0.007(3) -0.004(3)
C79 0.040(4) 0.091(8) 0.040(5) -0.022(5) 0.006(4) -0.023(5)
C80 0.038(5) 0.141(12) 0.060(6) -0.056(7) 0.016(4) -0.036(6)
C81 0.038(4) 0.105(9) 0.052(5) -0.042(6) 0.007(4) -0.019(5)
C82 0.037(4) 0.051(5) 0.030(4) -0.001(3) 0.005(3) -0.009(3)
C83 0.038(4) 0.043(4) 0.039(4) -0.004(3) 0.005(3) -0.007(3)
C84 0.038(4) 0.034(4) 0.030(4) -0.006(3) -0.001(3) -0.002(3)
C85 0.038(4) 0.037(4) 0.046(4) -0.008(3) 0.001(3) -0.007(3)
C86 0.044(4) 0.037(4) 0.022(4) -0.006(3) 0.002(3) -0.001(3)
N10 0.033(3) 0.043(3) 0.028(3) 0.004(3) 0.000(2) -0.003(3)
C87 0.055(5) 0.053(5) 0.063(6) -0.018(4) -0.001(5) -0.013(4)
C88 0.049(5) 0.038(4) 0.048(5) -0.007(4) 0.000(4) -0.002(4)
C89 0.056(6) 0.076(8) 0.092(8) 0.034(6) 0.006(5) 0.008(5)
C90 0.028(3) 0.040(4) 0.033(4) -0.001(3) 0.002(3) -0.002(3)

loop_
_atom_type_symbol
_atom_type_description
_atom_type_scat_dispersion_real
_atom_type_scat_dispersion_imag
_atom_type_scat_source
C C 0.0033 0.0016 'International Tables Vol C Tables 4.2.6.8 and 6.1.1.4'
H H 0.0000 0.0000 'International Tables Vol C Tables 4.2.6.8 and 6.1.1.4'
N N 0.0061 0.0033 'International Tables Vol C Tables 4.2.6.8 and 6.1.1.4'
O O 0.0106 0.0060 'International Tables Vol C Tables 4.2.6.8 and 6.1.1.4'
Zn Zn 0.2839 1.4301 'International Tables Vol C Tables 4.2.6.8 and 6.1.1.4'

loop_
_geom_angle_atom_site_label_1
_geom_angle_atom_site_label_2
_geom_angle_atom_site_label_3
_geom_angle
_geom_angle_site_symmetry_1
_geom_angle_site_symmetry_3
N1 Zn1 N3 164.7(3) . .
N1 Zn1 N5 87.1(3) . .
N3 Zn1 N5 91.6(3) . .
N1 Zn1 N4 98.4(2) . 2
N3 Zn1 N4 96.7(2) . 2
N5 Zn1 N4 104.4(3) . 2
N1 Zn1 N2 89.3(3) . .
N3 Zn1 N2 88.4(3) . .
N5 Zn1 N2 166.5(2) . .
N4 Zn1 N2 89.0(3) 2 .
C7 N1 C1 105.3(6) . .
C7 N1 Zn1 122.8(5) . .
C1 N1 Zn1 131.9(6) . .
C45 C1 N1 120.8(7) . .
C45 C1 C2 129.5(7) . .
N1 C1 C2 109.7(7) . .
C3 C2 C1 105.3(7) . .
C3 C2 C8 129.5(7) . .
C1 C2 C8 125.2(7) . .
C2 C3 C7 107.1(7) . .
C2 C3 C4 145.0(7) . .
C7 C3 C4 107.7(7) . .
O1 C4 C3 128.7(8) . .
O1 C4 C5 122.7(8) . .
C3 C4 C5 108.5(6) . .
C6 C5 C4 103.6(6) . .
C6 C5 H1 111.0 . .
C4 C5 H1 111.0 . .
C6 C5 H2 111.0 . .
C4 C5 H2 111.0 . .
H1 C5 H2 109.0 . .
C9 C6 C7 124.7(8) . .
C9 C6 C5 128.3(8) . .
C7 C6 C5 106.7(7) . .
N1 C7 C6 133.9(7) . .
N1 C7 C3 112.6(7) . .
C6 C7 C3 113.5(7) . .
C2 C8 H3 109.5 . .
C2 C8 H4 109.5 . .
H3 C8 H4 109.5 . .
C2 C8 H5 109.5 . .
H3 C8 H5 109.5 . .
H4 C8 H5 109.5 . .
C6 C9 N2 122.5(8) . .
C6 C9 C10 127.6(8) . .
N2 C9 C10 109.7(7) . .
C13 C10 C11 115.7(8) . .
C13 C10 C9 111.9(7) . .
C11 C10 C9 101.6(6) . .
C13 C10 H6 109.1 . .
C11 C10 H6 109.1 . .
C9 C10 H6 109.1 . .
C10 C11 C12 103.7(6) . .
C10 C11 C17 114.3(7) . .
C12 C11 C17 112.5(7) . .
C10 C11 H7 108.7 . .
C12 C11 H7 108.7 . .
C17 C11 H7 108.7 . .
N2 C12 C18 124.2(8) . .
N2 C12 C11 111.3(7) . .
C18 C12 C11 124.5(7) . .
C12 N2 C9 110.0(7) . .
C12 N2 Zn1 124.5(5) . .
C9 N2 Zn1 125.4(5) . .
C14 C13 C10 113.2(8) . .
C14 C13 H8 108.9 . .
C10 C13 H8 108.9 . .
C14 C13 H9 108.9 . .
C10 C13 H9 108.9 . .
H8 C13 H9 107.7 . .
C13 C14 C15 114.9(11) . .
C13 C14 H10 108.6 . .
C15 C14 H10 108.6 . .
C13 C14 H11 108.6 . .
C15 C14 H11 108.6 . .
H10 C14 H11 107.5 . .
O3 C15 O2 122.8(12) . .
O3 C15 C14 127.1(12) . .
O2 C15 C14 109.6(11) . .
C15 O2 C16 117.1(12) . .
O2 C16 H12 109.5 . .
O2 C16 H13 109.5 . .
H12 C16 H13 109.5 . .
O2 C16 H14 109.5 . .
H12 C16 H14 109.5 . .
H13 C16 H14 109.5 . .
C11 C17 H15 109.5 . .
C11 C17 H16 109.5 . .
H15 C17 H16 109.5 . .
C11 C17 H17 109.5 . .
H15 C17 H17 109.5 . .
H16 C17 H17 109.5 . .
C19 C18 C12 128.6(7) . .
C19 C18 H18 115.7 . .
C12 C18 H18 115.7 . .
C18 C19 N3 125.5(7) . .
C18 C19 C20 124.9(7) . .
N3 C19 C20 109.6(7) . .
C21 C20 C19 106.6(7) . .
C21 C20 C23 126.9(8) . .
C19 C20 C23 126.2(8) . .
C20 C21 C24 127.4(8) . .
C20 C21 C22 107.1(7) . .
C24 C21 C22 125.5(8) . .
N3 C22 C37 126.3(7) . .
N3 C22 C21 109.5(7) . .
C37 C22 C21 124.2(7) . .
C22 N3 C19 107.1(6) . .
C22 N3 Zn1 124.0(6) . .
C19 N3 Zn1 127.6(5) . .
C20 C23 H19 109.5 . .
C20 C23 H20 109.5 . .
H19 C23 H20 109.5 . .
C20 C23 H21 109.5 . .
H19 C23 H21 109.5 . .
H20 C23 H21 109.5 . .
C25 C24 C21 176.8(9) . .
C24 C25 C26 175.5(10) . .
C27 C26 C31 116.6(8) . .
C27 C26 C25 123.1(9) . .
C31 C26 C25 120.3(9) . .
C28 C27 C26 121.8(9) . .
C28 C27 H22 119.1 . .
C26 C27 H22 119.1 . .
C29 C28 C27 121.5(9) . .
C29 C28 H23 119.3 . .
C27 C28 H23 119.3 . .
C28 C29 C30 117.6(8) . .
C28 C29 C32 122.9(8) . .
C30 C29 C32 119.2(8) . .
C31 C30 C29 120.4(8) . .
C31 C30 H24 119.8 . .
C29 C30 H24 119.8 . .
C30 C31 C26 121.7(8) . .
C30 C31 H25 119.2 . .
C26 C31 H25 119.2 . .
C33 C32 C36 116.7(7) . .
C33 C32 C29 118.3(7) . .
C36 C32 C29 124.7(7) . .
N4 C33 C32 124.8(7) . .
N4 C33 H26 117.6 . .
C32 C33 H26 117.6 . .
C33 N4 C34 116.7(6) . .
C33 N4 Zn1 117.4(5) . 2_545
C34 N4 Zn1 124.7(5) . 2_545
C35 C34 N4 123.0(8) . .
C35 C34 H27 118.5 . .
N4 C34 H27 118.5 . .
C34 C35 C36 117.8(8) . .
C34 C35 H28 121.1 . .
C36 C35 H28 121.1 . .
C32 C36 C35 120.9(8) . .
C32 C36 H29 119.5 . .
C35 C36 H29 119.5 . .
C22 C37 C38 127.1(8) . .
C22 C37 H30 116.5 . .
C38 C37 H30 116.5 . .
N5 C38 C37 123.1(7) . .
N5 C38 C39 112.1(7) . .
C37 C38 C39 124.8(7) . .
C40 C39 C38 104.5(7) . .
C40 C39 C42 130.4(8) . .
C38 C39 C42 125.1(8) . .
C39 C40 C41 108.3(7) . .
C39 C40 C43 127.2(7) . .
C41 C40 C43 124.5(7) . .
C45 C41 N5 124.4(8) . .
C45 C41 C40 126.5(8) . .
N5 C41 C40 109.0(7) . .
C38 N5 C41 106.0(8) . .
C38 N5 Zn1 125.6(5) . .
C41 N5 Zn1 128.0(5) . .
C39 C42 H31 109.5 . .
C39 C42 H32 109.5 . .
H31 C42 H32 109.5 . .
C39 C42 H33 109.5 . .
H31 C42 H33 109.5 . .
H32 C42 H33 109.5 . .
C44 C43 C40 111.4(8) . .
C44 C43 H34 109.3 . .
C40 C43 H34 109.3 . .
C44 C43 H35 109.3 . .
C40 C43 H35 109.3 . .
H34 C43 H35 108.0 . .
C43 C44 H36 109.5 . .
C43 C44 H37 109.5 . .
H36 C44 H37 109.5 . .
C43 C44 H38 109.5 . .
H36 C44 H38 109.5 . .
H37 C44 H38 109.5 . .
C41 C45 C1 127.1(8) . .
C41 C45 H39 116.5 . .
C1 C45 H39 116.5 . .
N6 Zn2 N8 163.1(2) . .
N6 Zn2 N10 88.1(3) . .
N8 Zn2 N10 91.2(3) . .
N6 Zn2 N9 98.2(2) . 2_746
N8 Zn2 N9 98.4(2) . 2_746
N10 Zn2 N9 104.2(3) . 2_746
N6 Zn2 N7 87.9(3) . .
N8 Zn2 N7 88.9(3) . .
N10 Zn2 N7 166.5(2) . .
N9 Zn2 N7 89.2(3) 2_746 .
C52 N6 C46 106.5(6) . .
C52 N6 Zn2 123.0(6) . .
C46 N6 Zn2 129.6(6) . .
N6 C46 C90 123.4(7) . .
N6 C46 C47 110.0(7) . .
C90 C46 C47 126.5(7) . .
C48 C47 C46 104.6(6) . .
C48 C47 C53 128.8(7) . .
C46 C47 C53 126.6(8) . .
C47 C48 C52 107.5(7) . .
C47 C48 C49 143.8(7) . .
C52 C48 C49 108.5(7) . .
O4 C49 C48 129.2(8) . .
O4 C49 C50 124.3(8) . .
C48 C49 C50 106.5(7) . .
C49 C50 C51 105.3(7) . .
C49 C50 H40 110.7 . .
C51 C50 H40 110.7 . .
C49 C50 H41 110.7 . .
C51 C50 H41 110.7 . .
H40 C50 H41 108.8 . .
C54 C51 C52 124.5(8) . .
C54 C51 C50 130.5(8) . .
C52 C51 C50 105.0(7) . .
N6 C52 C48 111.4(8) . .
N6 C52 C51 133.7(7) . .
C48 C52 C51 114.7(7) . .
C47 C53 H42 109.5 . .
C47 C53 H43 109.5 . .
H42 C53 H43 109.5 . .
C47 C53 H44 109.5 . .
H42 C53 H44 109.5 . .
H43 C53 H44 109.5 . .
C51 C54 N7 121.8(9) . .
C51 C54 C55 127.7(9) . .
N7 C54 C55 110.5(7) . .
C54 C55 C58 120.7(10) . .
C54 C55 C56 102.8(7) . .
C58 C55 C56 116.0(9) . .
C54 C55 H45 105.3 . .
C58 C55 H45 105.3 . .
C56 C55 H45 105.3 . .
C57 C56 C55 100.5(8) . .
C57 C56 C62 108.4(8) . .
C55 C56 C62 111.8(10) . .
C57 C56 H46 111.9 . .
C55 C56 H46 111.9 . .
C62 C56 H46 111.9 . .
N7 C57 C63 123.0(9) . .
N7 C57 C56 112.8(8) . .
C63 C57 C56 124.1(8) . .
C57 N7 C54 108.1(8) . .
C57 N7 Zn2 123.7(6) . .
C54 N7 Zn2 127.4(6) . .
C59 C58 C55 105.5(14) . .
C59 C58 H47 110.6 . .
C55 C58 H47 110.6 . .
C59 C58 H48 110.6 . .
C55 C58 H48 110.6 . .
H47 C58 H48 108.8 . .
C58 C59 C60 104.4(15) . .
C58 C59 H49 110.9 . .
C60 C59 H49 110.9 . .
C58 C59 H50 110.9 . .
C60 C59 H50 110.9 . .
H49 C59 H50 108.9 . .
O6 C60 O5 113.4(18) . .
O6 C60 C59 141(2) . .
O5 C60 C59 101.8(16) . .
C60 O5 C61 108.3(18) . .
O5 C61 H51 109.5 . .
O5 C61 H52 109.5 . .
H51 C61 H52 109.5 . .
O5 C61 H53 109.5 . .
H51 C61 H53 109.5 . .
H52 C61 H53 109.5 . .
C56 C62 H54 109.5 . .
C56 C62 H55 109.5 . .
H54 C62 H55 109.5 . .
C56 C62 H56 109.5 . .
H54 C62 H56 109.5 . .
H55 C62 H56 109.5 . .
C64 C63 C57 129.1(9) . .
C64 C63 H57 115.5 . .
C57 C63 H57 115.5 . .
N8 C64 C63 126.0(8) . .
N8 C64 C65 110.2(8) . .
C63 C64 C65 123.7(8) . .
C66 C65 C64 105.2(8) . .
C66 C65 C68 128.2(9) . .
C64 C65 C68 126.5(10) . .
C65 C66 C69 126.5(8) . .
C65 C66 C67 109.6(8) . .
C69 C66 C67 123.8(9) . .
C82 C67 N8 126.0(7) . .
C82 C67 C66 128.2(8) . .
N8 C67 C66 105.7(8) . .
C64 N8 C67 109.2(7) . .
C64 N8 Zn2 126.7(6) . .
C67 N8 Zn2 123.3(6) . .
C65 C68 H58 109.5 . .
C65 C68 H59 109.5 . .
H58 C68 H59 109.5 . .
C65 C68 H60 109.5 . .
H58 C68 H60 109.5 . .
H59 C68 H60 109.5 . .
C70 C69 C66 170.3(11) . .
C69 C70 C71 176.5(11) . .
C72 C71 C76 119.7(8) . .
C72 C71 C70 121.9(9) . .
C76 C71 C70 118.2(10) . .
C73 C72 C71 118.8(10) . .
C73 C72 H61 120.6 . .
C71 C72 H61 120.6 . .
C72 C73 C74 121.4(10) . .
C72 C73 H62 119.3 . .
C74 C73 H62 119.3 . .
C75 C74 C73 118.8(8) . .
C75 C74 C77 122.1(8) . .
C73 C74 C77 118.9(9) . .
C74 C75 C76 122.6(9) . .
C74 C75 H63 118.7 . .
C76 C75 H63 118.7 . .
C75 C76 C71 118.8(10) . .
C75 C76 H64 120.6 . .
C71 C76 H64 120.6 . .
C81 C77 C78 116.5(8) . .
C81 C77 C74 124.4(8) . .
C78 C77 C74 118.9(7) . .
N9 C78 C77 124.4(7) . .
N9 C78 H65 117.8 . .
C77 C78 H65 117.8 . .
C78 N9 C79 117.4(7) . .
C78 N9 Zn2 115.6(5) . 2_756
C79 N9 Zn2 125.0(5) . 2_756
N9 C79 C80 122.1(8) . .
N9 C79 H66 119.0 . .
C80 C79 H66 119.0 . .
C79 C80 C81 120.3(9) . .
C79 C80 H67 119.9 . .
C81 C80 H67 119.9 . .
C77 C81 C80 119.2(9) . .
C77 C81 H68 120.4 . .
C80 C81 H68 120.4 . .
C67 C82 C83 129.5(8) . .
C67 C82 H69 115.2 . .
C83 C82 H69 115.2 . .
N10 C83 C82 122.7(8) . .
N10 C83 C84 109.3(7) . .
C82 C83 C84 127.7(8) . .
C85 C84 C83 108.5(7) . .
C85 C84 C87 128.3(8) . .
C83 C84 C87 123.2(7) . .
C84 C85 C86 106.2(8) . .
C84 C85 C88 128.0(8) . .
C86 C85 C88 125.6(7) . .
C90 C86 N10 124.1(8) . .
C90 C86 C85 127.0(8) . .
N10 C86 C85 108.9(7) . .
C83 N10 C86 107.2(8) . .
C83 N10 Zn2 125.4(6) . .
C86 N10 Zn2 127.0(6) . .
C84 C87 H70 109.5 . .
C84 C87 H71 109.5 . .
H70 C87 H71 109.5 . .
C84 C87 H72 109.5 . .
H70 C87 H72 109.5 . .
H71 C87 H72 109.5 . .
C85 C88 C89 111.9(8) . .
C85 C88 H73 109.2 . .
C89 C88 H73 109.2 . .
C85 C88 H74 109.2 . .
C89 C88 H74 109.2 . .
H73 C88 H74 107.9 . .
C88 C89 H75 109.5 . .
C88 C89 H76 109.5 . .
H75 C89 H76 109.5 . .
C88 C89 H77 109.5 . .
H75 C89 H77 109.5 . .
H76 C89 H77 109.5 . .
C86 C90 C46 126.4(8) . .
C86 C90 H78 116.8 . .
C46 C90 H78 116.8 . .
C92 C91 H79 109.5 . .
C92 C91 H80 109.5 . .
H79 C91 H80 109.5 . .
C92 C91 H81 109.5 . .
H79 C91 H81 109.5 . .
H80 C91 H81 109.5 . .
O7 C92 C91 102.1(13) . .
O7 C92 H82 111.4 . .
C91 C92 H82 111.4 . .
O7 C92 H83 111.4 . .
C91 C92 H83 111.4 . .
H82 C92 H83 109.2 . .
C93 O7 C92 107.6(13) . .
O7 C93 C94 107.8(16) . .
O7 C93 H84 110.2 . .
C94 C93 H84 110.2 . .
O7 C93 H85 110.2 . .
C94 C93 H85 110.2 . .
H84 C93 H85 108.5 . .
C93 C94 H86 109.5 . .
C93 C94 H87 109.5 . .
H86 C94 H87 109.5 . .
C93 C94 H88 109.5 . .
H86 C94 H88 109.5 . .
H87 C94 H88 109.5 . .
C96 C95 H89 109.5 . .
C96 C95 H90 109.5 . .
H89 C95 H90 109.5 . .
C96 C95 H91 109.5 . .
H89 C95 H91 109.5 . .
H90 C95 H91 109.5 . .
C95 C96 O8 90.5(14) . .
C95 C96 H92 113.6 . .
O8 C96 H92 113.6 . .
C95 C96 H93 113.6 . .
O8 C96 H93 113.6 . .
H92 C96 H93 110.8 . .
C97 O8 C96 89.8(16) . .
O8 C97 C98 106(2) . .
O8 C97 H94 110.6 . .
C98 C97 H94 110.6 . .
O8 C97 H95 110.6 . .
C98 C97 H95 110.6 . .
H94 C97 H95 108.7 . .
C97 C98 H96 109.5 . .
C97 C98 H97 109.5 . .
H96 C98 H97 109.5 . .
C97 C98 H98 109.5 . .
H96 C98 H98 109.5 . .
H97 C98 H98 109.5 . .

loop_
_geom_bond_atom_site_label_1
_geom_bond_atom_site_label_2
_geom_bond_distance
_geom_bond_site_symmetry_2
Zn1 N1 1.991(6) .
Zn1 N3 1.994(6) .
Zn1 N5 2.056(8) .
Zn1 N4 2.162(6) 2
Zn1 N2 2.210(7) .
N1 C7 1.348(10) .
N1 C1 1.417(10) .
C1 C45 1.397(12) .
C1 C2 1.444(10) .
C2 C3 1.403(12) .
C2 C8 1.490(11) .
C3 C7 1.407(11) .
C3 C4 1.433(11) .
C4 O1 1.261(9) .
C4 C5 1.534(11) .
C5 C6 1.524(11) .
C5 H1 0.9900 .
C5 H2 0.9900 .
C6 C9 1.376(11) .
C6 C7 1.404(12) .
C8 H3 0.9800 .
C8 H4 0.9800 .
C8 H5 0.9800 .
C9 N2 1.382(10) .
C9 C10 1.555(12) .
C10 C13 1.509(12) .
C10 C11 1.510(11) .
C10 H6 1.0000 .
C11 C12 1.521(11) .
C11 C17 1.528(12) .
C11 H7 1.0000 .
C12 N2 1.346(10) .
C12 C18 1.406(11) .
C13 C14 1.469(13) .
C13 H8 0.9900 .
C13 H9 0.9900 .
C14 C15 1.558(15) .
C14 H10 0.9900 .
C14 H11 0.9900 .
C15 O3 1.194(14) .
C15 O2 1.377(16) .
O2 C16 1.477(14) .
C16 H12 0.9800 .
C16 H13 0.9800 .
C16 H14 0.9800 .
C17 H15 0.9800 .
C17 H16 0.9800 .
C17 H17 0.9800 .
C18 C19 1.365(11) .
C18 H18 0.9500 .
C19 N3 1.399(10) .
C19 C20 1.455(10) .
C20 C21 1.386(12) .
C20 C23 1.502(11) .
C21 C24 1.413(11) .
C21 C22 1.465(11) .
C22 N3 1.378(10) .
C22 C37 1.385(11) .
C23 H19 0.9800 .
C23 H20 0.9800 .
C23 H21 0.9800 .
C24 C25 1.216(12) .
C25 C26 1.406(11) .
C26 C27 1.393(13) .
C26 C31 1.395(12) .
C27 C28 1.378(12) .
C27 H22 0.9500 .
C28 C29 1.363(12) .
C28 H23 0.9500 .
C29 C30 1.417(12) .
C29 C32 1.488(11) .
C30 C31 1.378(11) .
C30 H24 0.9500 .
C31 H25 0.9500 .
C32 C33 1.374(11) .
C32 C36 1.378(11) .
C33 N4 1.349(9) .
C33 H26 0.9500 .
N4 C34 1.371(9) .
N4 Zn1 2.162(6) 2_545
C34 C35 1.359(12) .
C34 H27 0.9500 .
C35 C36 1.409(12) .
C35 H28 0.9500 .
C36 H29 0.9500 .
C37 C38 1.420(11) .
C37 H30 0.9500 .
C38 N5 1.354(10) .
C38 C39 1.459(11) .
C39 C40 1.366(11) .
C39 C42 1.499(11) .
C40 C41 1.452(11) .
C40 C43 1.542(12) .
C41 C45 1.382(11) .
C41 N5 1.387(10) .
C42 H31 0.9800 .
C42 H32 0.9800 .
C42 H33 0.9800 .
C43 C44 1.522(16) .
C43 H34 0.9900 .
C43 H35 0.9900 .
C44 H36 0.9800 .
C44 H37 0.9800 .
C44 H38 0.9800 .
C45 H39 0.9500 .
Zn2 N6 2.012(6) .
Zn2 N8 2.032(6) .
Zn2 N10 2.072(8) .
Zn2 N9 2.179(6) 2_746
Zn2 N7 2.186(8) .
N6 C52 1.330(10) .
N6 C46 1.372(10) .
C46 C90 1.421(11) .
C46 C47 1.432(10) .
C47 C48 1.384(12) .
C47 C53 1.527(10) .
C48 C52 1.395(11) .
C48 C49 1.477(11) .
C49 O4 1.207(10) .
C49 C50 1.543(12) .
C50 C51 1.551(11) .
C50 H40 0.9900 .
C50 H41 0.9900 .
C51 C54 1.340(11) .
C51 C52 1.425(12) .
C53 H42 0.9800 .
C53 H43 0.9800 .
C53 H44 0.9800 .
C54 N7 1.400(11) .
C54 C55 1.487(13) .
C55 C58 1.513(16) .
C55 C56 1.557(12) .
C55 H45 1.0000 .
C56 C57 1.494(15) .
C56 C62 1.577(17) .
C56 H46 1.0000 .
C57 N7 1.352(11) .
C57 C63 1.423(13) .
C58 C59 1.302(16) .
C58 H47 0.9900 .
C58 H48 0.9900 .
C59 C60 1.70(2) .
C59 H49 0.9900 .
C59 H50 0.9900 .
C60 O6 1.17(2) .
C60 O5 1.37(2) .
O5 C61 1.528(19) .
C61 H51 0.9800 .
C61 H52 0.9800 .
C61 H53 0.9800 .
C62 H54 0.9800 .
C62 H55 0.9800 .
C62 H56 0.9800 .
C63 C64 1.378(14) .
C63 H57 0.9500 .
C64 N8 1.352(11) .
C64 C65 1.453(11) .
C65 C66 1.359(15) .
C65 C68 1.482(11) .
C66 C69 1.460(13) .
C66 C67 1.467(11) .
C67 C82 1.362(12) .
C67 N8 1.388(11) .
C68 H58 0.9800 .
C68 H59 0.9800 .
C68 H60 0.9800 .
C69 C70 1.156(12) .
C70 C71 1.456(12) .
C71 C72 1.399(15) .
C71 C76 1.415(13) .
C72 C73 1.397(13) .
C72 H61 0.9500 .
C73 C74 1.397(12) .
C73 H62 0.9500 .
C74 C75 1.353(14) .
C74 C77 1.490(11) .
C75 C76 1.387(11) .
C75 H63 0.9500 .
C76 H64 0.9500 .
C77 C81 1.372(11) .
C77 C78 1.425(11) .
C78 N9 1.329(10) .
C78 H65 0.9500 .
N9 C79 1.346(10) .
N9 Zn2 2.179(6) 2_756
C79 C80 1.375(13) .
C79 H66 0.9500 .
C80 C81 1.390(12) .
C80 H67 0.9500 .
C81 H68 0.9500 .
C82 C83 1.400(11) .
C82 H69 0.9500 .
C83 N10 1.352(11) .
C83 C84 1.434(12) .
C84 C85 1.360(10) .
C84 C87 1.522(12) .
C85 C86 1.441(11) .
C85 C88 1.492(12) .
C86 C90 1.381(10) .
C86 N10 1.402(10) .
C87 H70 0.9800 .
C87 H71 0.9800 .
C87 H72 0.9800 .
C88 C89 1.520(14) .
C88 H73 0.9900 .
C88 H74 0.9900 .
C89 H75 0.9800 .
C89 H76 0.9800 .
C89 H77 0.9800 .
C90 H78 0.9500 .
C91 C92 1.498(17) .
C91 H79 0.9800 .
C91 H80 0.9800 .
C91 H81 0.9800 .
C92 O7 1.463(16) .
C92 H82 0.9900 .
C92 H83 0.9900 .
O7 C93 1.366(16) .
C93 C94 1.71(3) .
C93 H84 0.9900 .
C93 H85 0.9900 .
C94 H86 0.9800 .
C94 H87 0.9800 .
C94 H88 0.9800 .
C95 C96 1.504(19) .
C95 H89 0.9800 .
C95 H90 0.9800 .
C95 H91 0.9800 .
C96 O8 1.596(19) .
C96 H92 0.9900 .
C96 H93 0.9900 .
O8 C97 1.40(2) .
C97 C98 1.75(3) .
C97 H94 0.9900 .
C97 H95 0.9900 .
C98 H96 0.9800 .
C98 H97 0.9800 .
C98 H98 0.9800 .

loop_
_geom_torsion_atom_site_label_1
_geom_torsion_atom_site_label_2
_geom_torsion_atom_site_label_3
_geom_torsion_atom_site_label_4
_geom_torsion
_geom_torsion_site_symmetry_1
_geom_torsion_site_symmetry_4
C7 N1 C1 C45 179.7(8) . .
Zn1 N1 C1 C45 -3.5(11) . .
C7 N1 C1 C2 -1.3(8) . .
Zn1 N1 C1 C2 175.5(5) . .
C45 C1 C2 C3 179.6(9) . .
N1 C1 C2 C3 0.7(9) . .
C45 C1 C2 C8 -1.2(14) . .
N1 C1 C2 C8 179.8(8) . .
C1 C2 C3 C7 0.1(9) . .
C8 C2 C3 C7 -178.9(8) . .
C1 C2 C3 C4 173.9(12) . .
C8 C2 C3 C4 -5(2) . .
C2 C3 C4 O1 0(2) . .
C7 C3 C4 O1 174.0(8) . .
C2 C3 C4 C5 -175.7(12) . .
C7 C3 C4 C5 -2.0(9) . .
O1 C4 C5 C6 -174.8(8) . .
C3 C4 C5 C6 1.5(9) . .
C4 C5 C6 C9 172.9(9) . .
C4 C5 C6 C7 -0.5(9) . .
C1 N1 C7 C6 -177.3(10) . .
Zn1 N1 C7 C6 5.5(13) . .
C1 N1 C7 C3 1.4(8) . .
Zn1 N1 C7 C3 -175.8(5) . .
C9 C6 C7 N1 4.2(16) . .
C5 C6 C7 N1 177.9(9) . .
C9 C6 C7 C3 -174.5(8) . .
C5 C6 C7 C3 -0.8(10) . .
C2 C3 C7 N1 -1.0(10) . .
C4 C3 C7 N1 -177.3(7) . .
C2 C3 C7 C6 178.0(8) . .
C4 C3 C7 C6 1.7(10) . .
C7 C6 C9 N2 -2.3(14) . .
C5 C6 C9 N2 -174.6(8) . .
C7 C6 C9 C10 -176.0(8) . .
C5 C6 C9 C10 11.7(15) . .
C6 C9 C10 C13 67.7(12) . .
N2 C9 C10 C13 -106.7(8) . .
C6 C9 C10 C11 -168.3(8) . .
N2 C9 C10 C11 17.3(9) . .
C13 C10 C11 C12 103.3(8) . .
C9 C10 C11 C12 -18.1(8) . .
C13 C10 C11 C17 -133.9(8) . .
C9 C10 C11 C17 104.7(8) . .
C10 C11 C12 N2 15.0(9) . .
C17 C11 C12 N2 -109.0(8) . .
C10 C11 C12 C18 -166.1(8) . .
C17 C11 C12 C18 69.9(11) . .
C18 C12 N2 C9 177.1(8) . .
C11 C12 N2 C9 -4.0(10) . .
C18 C12 N2 Zn1 1.5(12) . .
C11 C12 N2 Zn1 -179.6(5) . .
C6 C9 N2 C12 176.6(8) . .
C10 C9 N2 C12 -8.7(10) . .
C6 C9 N2 Zn1 -7.9(12) . .
C10 C9 N2 Zn1 166.9(5) . .
C11 C10 C13 C14 -59.2(11) . .
C9 C10 C13 C14 56.5(11) . .
C10 C13 C14 C15 168.3(10) . .
C13 C14 C15 O3 115(2) . .
C13 C14 C15 O2 -72.8(18) . .
O3 C15 O2 C16 -10(3) . .
C14 C15 O2 C16 177.3(14) . .
N2 C12 C18 C19 3.9(14) . .
C11 C12 C18 C19 -174.9(8) . .
C12 C18 C19 N3 1.5(14) . .
C12 C18 C19 C20 -178.3(8) . .
C18 C19 C20 C21 178.2(8) . .
N3 C19 C20 C21 -1.6(9) . .
C18 C19 C20 C23 3.9(13) . .
N3 C19 C20 C23 -175.9(7) . .
C19 C20 C21 C24 -177.8(7) . .
C23 C20 C21 C24 -3.6(15) . .
C19 C20 C21 C22 2.1(9) . .
C23 C20 C21 C22 176.3(7) . .
C20 C21 C22 N3 -1.9(9) . .
C24 C21 C22 N3 178.0(7) . .
C20 C21 C22 C37 178.3(8) . .
C24 C21 C22 C37 -1.8(13) . .
C37 C22 N3 C19 -179.3(8) . .
C21 C22 N3 C19 0.9(8) . .
C37 C22 N3 Zn1 13.2(11) . .
C21 C22 N3 Zn1 -166.6(5) . .
C18 C19 N3 C22 -179.4(8) . .
C20 C19 N3 C22 0.4(8) . .
C18 C19 N3 Zn1 -12.4(11) . .
C20 C19 N3 Zn1 167.4(5) . .
C31 C26 C27 C28 6.8(15) . .
C25 C26 C27 C28 -174.5(10) . .
C26 C27 C28 C29 -8.5(16) . .
C27 C28 C29 C30 5.7(14) . .
C27 C28 C29 C32 179.2(9) . .
C28 C29 C30 C31 -1.7(13) . .
C32 C29 C30 C31 -175.5(8) . .
C29 C30 C31 C26 0.4(13) . .
C27 C26 C31 C30 -2.8(14) . .
C25 C26 C31 C30 178.4(8) . .
C28 C29 C32 C33 -33.7(12) . .
C30 C29 C32 C33 139.6(8) . .
C28 C29 C32 C36 152.5(10) . .
C30 C29 C32 C36 -34.2(13) . .
C36 C32 C33 N4 -0.4(13) . .
C29 C32 C33 N4 -174.7(7) . .
C32 C33 N4 C34 -0.4(12) . .
C32 C33 N4 Zn1 167.8(6) . 2_545
C33 N4 C34 C35 1.4(13) . .
Zn1 N4 C34 C35 -165.8(8) 2_545 .
N4 C34 C35 C36 -1.5(15) . .
C33 C32 C36 C35 0.3(14) . .
C29 C32 C36 C35 174.2(9) . .
C34 C35 C36 C32 0.6(15) . .
N3 C22 C37 C38 -1.9(14) . .
C21 C22 C37 C38 177.9(7) . .
C22 C37 C38 N5 -0.6(13) . .
C22 C37 C38 C39 177.5(8) . .
N5 C38 C39 C40 0.1(9) . .
C37 C38 C39 C40 -178.1(7) . .
N5 C38 C39 C42 179.9(8) . .
C37 C38 C39 C42 1.7(13) . .
C38 C39 C40 C41 0.1(9) . .
C42 C39 C40 C41 -179.6(8) . .
C38 C39 C40 C43 177.9(8) . .
C42 C39 C40 C43 -1.9(15) . .
C39 C40 C41 C45 176.8(8) . .
C43 C40 C41 C45 -1.0(14) . .
C39 C40 C41 N5 -0.4(9) . .
C43 C40 C41 N5 -178.2(8) . .
C37 C38 N5 C41 177.9(7) . .
C39 C38 N5 C41 -0.4(9) . .
C37 C38 N5 Zn1 -8.5(10) . .
C39 C38 N5 Zn1 173.2(5) . .
C45 C41 N5 C38 -176.8(8) . .
C40 C41 N5 C38 0.4(9) . .
C45 C41 N5 Zn1 9.8(12) . .
C40 C41 N5 Zn1 -172.9(5) . .
C39 C40 C43 C44 -82.7(11) . .
C41 C40 C43 C44 94.8(11) . .
N5 C41 C45 C1 -4.3(14) . .
C40 C41 C45 C1 178.9(8) . .
N1 C1 C45 C41 0.9(13) . .
C2 C1 C45 C41 -178.0(8) . .
C52 N6 C46 C90 -179.4(7) . .
Zn2 N6 C46 C90 12.1(11) . .
C52 N6 C46 C47 -2.4(8) . .
Zn2 N6 C46 C47 -171.0(5) . .
N6 C46 C47 C48 2.5(8) . .
C90 C46 C47 C48 179.3(7) . .
N6 C46 C47 C53 -179.2(7) . .
C90 C46 C47 C53 -2.4(12) . .
C46 C47 C48 C52 -1.5(8) . .
C53 C47 C48 C52 -179.8(8) . .
C46 C47 C48 C49 -174.2(11) . .
C53 C47 C48 C49 7.6(18) . .
C47 C48 C49 O4 -6(2) . .
C52 C48 C49 O4 -178.3(9) . .
C47 C48 C49 C50 173.0(12) . .
C52 C48 C49 C50 0.4(9) . .
O4 C49 C50 C51 178.7(8) . .
C48 C49 C50 C51 -0.2(10) . .
C49 C50 C51 C54 -177.7(8) . .
C49 C50 C51 C52 -0.1(9) . .
C46 N6 C52 C48 1.5(9) . .
Zn2 N6 C52 C48 170.9(5) . .
C46 N6 C52 C51 176.5(9) . .
Zn2 N6 C52 C51 -14.0(13) . .
C47 C48 C52 N6 0.1(9) . .
C49 C48 C52 N6 175.5(7) . .
C47 C48 C52 C51 -176.0(7) . .
C49 C48 C52 C51 -0.6(10) . .
C54 C51 C52 N6 3.2(14) . .
C50 C51 C52 N6 -174.5(9) . .
C54 C51 C52 C48 178.2(7) . .
C50 C51 C52 C48 0.4(9) . .
C52 C51 C54 N7 1.8(13) . .
C50 C51 C54 N7 179.0(8) . .
C52 C51 C54 C55 -177.4(9) . .
C50 C51 C54 C55 -0.2(15) . .
C51 C54 C55 C58 66.5(15) . .
N7 C54 C55 C58 -112.8(11) . .
C51 C54 C55 C56 -162.3(9) . .
N7 C54 C55 C56 18.4(11) . .
C54 C55 C56 C57 -21.9(11) . .
C58 C55 C56 C57 112.0(11) . .
C54 C55 C56 C62 92.9(10) . .
C58 C55 C56 C62 -133.2(11) . .
C55 C56 C57 N7 20.6(11) . .
C62 C56 C57 N7 -96.7(10) . .
C55 C56 C57 C63 -164.0(8) . .
C62 C56 C57 C63 78.7(12) . .
C63 C57 N7 C54 174.5(8) . .
C56 C57 N7 C54 -10.1(11) . .
C63 C57 N7 Zn2 -15.1(12) . .
C56 C57 N7 Zn2 160.3(7) . .
C51 C54 N7 C57 174.6(8) . .
C55 C54 N7 C57 -6.1(10) . .
C51 C54 N7 Zn2 4.6(12) . .
C55 C54 N7 Zn2 -176.0(6) . .
C54 C55 C58 C59 67.7(16) . .
C56 C55 C58 C59 -57.5(17) . .
C55 C58 C59 C60 160.2(11) . .
C58 C59 C60 O6 -48(4) . .
C58 C59 C60 O5 157.8(16) . .
O6 C60 O5 C61 10(3) . .
C59 C60 O5 C61 172.4(14) . .
N7 C57 C63 C64 2.0(15) . .
C56 C57 C63 C64 -172.9(10) . .
C57 C63 C64 N8 3.6(15) . .
C57 C63 C64 C65 179.4(8) . .
N8 C64 C65 C66 -0.4(9) . .
C63 C64 C65 C66 -176.8(8) . .
N8 C64 C65 C68 179.7(7) . .
C63 C64 C65 C68 3.3(13) . .
C64 C65 C66 C69 -177.4(8) . .
C68 C65 C66 C69 2.4(15) . .
C64 C65 C66 C67 1.1(9) . .
C68 C65 C66 C67 -179.0(7) . .
C65 C66 C67 C82 176.2(9) . .
C69 C66 C67 C82 -5.2(14) . .
C65 C66 C67 N8 -1.5(9) . .
C69 C66 C67 N8 177.1(7) . .
C63 C64 N8 C67 175.7(8) . .
C65 C64 N8 C67 -0.6(9) . .
C63 C64 N8 Zn2 6.2(12) . .
C65 C64 N8 Zn2 -170.2(5) . .
C82 C67 N8 C64 -176.5(8) . .
C66 C67 N8 C64 1.2(8) . .
C82 C67 N8 Zn2 -6.5(12) . .
C66 C67 N8 Zn2 171.2(5) . .
C76 C71 C72 C73 -2.1(13) . .
C70 C71 C72 C73 172.1(8) . .
C71 C72 C73 C74 1.5(14) . .
C72 C73 C74 C75 0.2(13) . .
C72 C73 C74 C77 -174.9(8) . .
C73 C74 C75 C76 -1.3(13) . .
C77 C74 C75 C76 173.7(8) . .
C74 C75 C76 C71 0.6(13) . .
C72 C71 C76 C75 1.1(13) . .
C70 C71 C76 C75 -173.3(8) . .
C75 C74 C77 C81 41.2(14) . .
C73 C74 C77 C81 -143.8(10) . .
C75 C74 C77 C78 -134.5(9) . .
C73 C74 C77 C78 40.5(12) . .
C81 C77 C78 N9 -3.1(15) . .
C74 C77 C78 N9 172.9(9) . .
C77 C78 N9 C79 1.5(14) . .
C77 C78 N9 Zn2 -163.4(7) . 2_756
C78 N9 C79 C80 2.3(16) . .
Zn2 N9 C79 C80 165.5(9) 2_756 .
N9 C79 C80 C81 -4(2) . .
C78 C77 C81 C80 1.0(17) . .
C74 C77 C81 C80 -174.7(11) . .
C79 C80 C81 C77 2(2) . .
N8 C67 C82 C83 -2.6(15) . .
C66 C67 C82 C83 -179.9(8) . .
C67 C82 C83 N10 -0.1(14) . .
C67 C82 C83 C84 -173.2(8) . .
N10 C83 C84 C85 1.0(9) . .
C82 C83 C84 C85 174.9(8) . .
N10 C83 C84 C87 179.8(7) . .
C82 C83 C84 C87 -6.3(13) . .
C83 C84 C85 C86 -0.2(9) . .
C87 C84 C85 C86 -178.9(8) . .
C83 C84 C85 C88 -174.5(8) . .
C87 C84 C85 C88 6.8(14) . .
C84 C85 C86 C90 -178.1(7) . .
C88 C85 C86 C90 -3.7(14) . .
C84 C85 C86 N10 -0.6(9) . .
C88 C85 C86 N10 173.8(7) . .
C82 C83 N10 C86 -175.6(7) . .
C84 C83 N10 C86 -1.4(8) . .
C82 C83 N10 Zn2 11.4(10) . .
C84 C83 N10 Zn2 -174.4(5) . .
C90 C86 N10 C83 178.8(7) . .
C85 C86 N10 C83 1.3(8) . .
C90 C86 N10 Zn2 -8.3(10) . .
C85 C86 N10 Zn2 174.1(5) . .
C84 C85 C88 C89 86.0(11) . .
C86 C85 C88 C89 -87.2(11) . .
N10 C86 C90 C46 3.4(12) . .
C85 C86 C90 C46 -179.5(8) . .
N6 C46 C90 C86 -5.0(12) . .
C47 C46 C90 C86 178.5(7) . .
C91 C92 O7 C93 172.1(13) . .
C92 O7 C93 C94 178.4(14) . .
C95 C96 O8 C97 -179.7(18) . .
C96 O8 C97 C98 179(2) . .

loop_
_platon_squeeze_void_nr
_platon_squeeze_void_average_x
_platon_squeeze_void_average_y
_platon_squeeze_void_average_z
_platon_squeeze_void_volume
_platon_squeeze_void_count_electrons
_platon_squeeze_void_content
1 0.303 0.056 0.128 234 24 ' '
2 0.309 0.155 0.530 32 3 ' '
3 0.757 0.333 0.019 8 0 ' '
4 0.696 0.556 0.871 234 24 ' '
5 0.691 0.655 0.470 32 3 ' '
6 0.245 0.830 0.980 7 0 ' '
